data_7218211
loop_
_publ_author_name
'Luo, Geng-Geng'
'Fang, Kai'
'Wu, Ji-Huai'
'Dai, Jing-Cao'
'Zhao, Qing-Hua'

_publ_section_title
;
 Noble-metal-free BODIPY-cobaloxime photocatalysts for
 visible-light-driven hydrogen production.
;
_journal_issue 43
_journal_name_full 'Physical chemistry chemical physics : PCCP'
_journal_page_first 23884
_journal_page_last 23894
_journal_paper_doi 10.1039/c4cp03343d
_journal_volume 16
_journal_year 2014
_chemical_formula_sum 'C26 H32 B Cl Co F2 N7 O4'
_chemical_formula_weight 649.78
_chemical_name_systematic
; 
 ? 
;
_space_group_IT_number 12
_symmetry_cell_setting monoclinic
_symmetry_space_group_name_Hall '-C 2y'
_symmetry_space_group_name_H-M 'C 1 2/m 1'
_atom_sites_solution_hydrogens geom
_atom_sites_solution_primary direct
_atom_sites_solution_secondary difmap
_audit_creation_method SHELXL-97
_cell_angle_alpha 90.00
_cell_angle_beta 104.759(3)
_cell_angle_gamma 90.00
_cell_formula_units_Z 4
_cell_length_a 32.1886(10)
_cell_length_b 13.8873(5)
_cell_length_c 8.4320(3)
_cell_measurement_temperature 173(2)
_cell_volume 3644.8(2)
_computing_structure_refinement 'SHELXL-97 (Sheldrick, 1997)'
_computing_structure_solution 'SHELXS-97 (Sheldrick, 1990)'
_diffrn_ambient_temperature 173(2)
_diffrn_measured_fraction_theta_full 0.990
_diffrn_measured_fraction_theta_max 0.990
_diffrn_radiation_monochromator graphite
_diffrn_radiation_source 'fine-focus sealed tube'
_diffrn_radiation_type MoK\a
_diffrn_radiation_wavelength 0.71073
_diffrn_reflns_av_R_equivalents 0.0318
_diffrn_reflns_av_sigmaI/netI 0.0227
_diffrn_reflns_limit_h_max 38
_diffrn_reflns_limit_h_min -38
_diffrn_reflns_limit_k_max 16
_diffrn_reflns_limit_k_min -16
_diffrn_reflns_limit_l_max 10
_diffrn_reflns_limit_l_min -10
_diffrn_reflns_number 20089
_diffrn_reflns_theta_full 25.00
_diffrn_reflns_theta_max 25.00
_diffrn_reflns_theta_min 2.83
_exptl_absorpt_coefficient_mu 0.591
_exptl_absorpt_correction_T_max 0.9114
_exptl_absorpt_correction_T_min 0.8427
_exptl_crystal_density_diffrn 1.184
_exptl_crystal_density_method 'not measured'
_exptl_crystal_F_000 1344
_exptl_crystal_size_max 0.30
_exptl_crystal_size_mid 0.25
_exptl_crystal_size_min 0.16
_refine_diff_density_max 1.120
_refine_diff_density_min -0.356
_refine_diff_density_rms 0.106
_refine_ls_extinction_method none
_refine_ls_goodness_of_fit_ref 1.069
_refine_ls_hydrogen_treatment mixed
_refine_ls_matrix_type full
_refine_ls_number_parameters 214
_refine_ls_number_reflns 3327
_refine_ls_number_restraints 0
_refine_ls_restrained_S_all 1.069
_refine_ls_R_factor_all 0.0588
_refine_ls_R_factor_gt 0.0519
_refine_ls_shift/su_max 0.000
_refine_ls_shift/su_mean 0.000
_refine_ls_structure_factor_coef Fsqd
_refine_ls_weighting_details 'calc w=1/[\s^2^(Fo^2^)+(0.1148P)^2^+3.4208P] where P=(Fo^2^+2Fc^2^)/3'
_refine_ls_weighting_scheme calc
_refine_ls_wR_factor_gt 0.1618
_refine_ls_wR_factor_ref 0.1685
_reflns_number_gt 2918
_reflns_number_total 3327
_reflns_threshold_expression >2sigma(I)
_cod_data_source_file c4cp03343d2.cif
_cod_data_source_block Co-B3
_cod_depositor_comments 'Adding full bibliography for 7218206--7218211.cif.'
_cod_original_sg_symbol_H-M C2/m
_cod_database_code 7218211

loop_
_symmetry_equiv_pos_as_xyz
'x, y, z'
'-x, y, -z'
'x+1/2, y+1/2, z'
'-x+1/2, y+1/2, -z'
'-x, -y, -z'
'x, -y, z'
'-x+1/2, -y+1/2, -z'
'x+1/2, -y+1/2, z'

loop_
_atom_site_label
_atom_site_type_symbol
_atom_site_fract_x
_atom_site_fract_y
_atom_site_fract_z
_atom_site_U_iso_or_equiv
_atom_site_adp_type
_atom_site_occupancy
_atom_site_symmetry_multiplicity
_atom_site_calc_flag
_atom_site_refinement_flags
Co1 Co 0.720269(15) 0.5000 1.26765(6) 0.0247(2) Uani 1 2 d S
Cl1 Cl 0.76090(3) 0.5000 1.52640(11) 0.0345(3) Uani 1 2 d S
C1 C 0.74027(10) 0.3102(2) 1.2428(4) 0.0381(7) Uani 1 1 d .
C2 C 0.76347(14) 0.2200(3) 1.2202(5) 0.0581(10) Uani 1 1 d .
H2A H 0.7890 0.2365 1.1827 0.087 Uiso 1 1 calc R
H2B H 0.7444 0.1791 1.1383 0.087 Uiso 1 1 calc R
H2C H 0.7722 0.1854 1.3247 0.087 Uiso 1 1 calc R
C3 C 0.70063(10) 0.3107(2) 1.2980(4) 0.0361(7) Uani 1 1 d .
C4 C 0.67776(13) 0.2221(3) 1.3306(5) 0.0593(10) Uani 1 1 d .
H4A H 0.6522 0.2405 1.3665 0.089 Uiso 1 1 calc R
H4B H 0.6970 0.1840 1.4166 0.089 Uiso 1 1 calc R
H4C H 0.6691 0.1837 1.2300 0.089 Uiso 1 1 calc R
C5 C 0.70347(12) 0.5000 0.9162(5) 0.0299(8) Uani 1 2 d S
H5A H 0.7339 0.5000 0.9399 0.036 Uiso 1 2 calc SR
C6 C 0.68016(14) 0.5000 0.7557(5) 0.0408(10) Uani 1 2 d S
H6A H 0.6944 0.5000 0.6698 0.049 Uiso 1 2 calc SR
C7 C 0.63567(14) 0.5000 0.7198(5) 0.0449(11) Uani 1 2 d S
H7A H 0.6190 0.5000 0.6092 0.054 Uiso 1 2 calc SR
C8 C 0.61602(13) 0.5000 0.8480(5) 0.0341(9) Uani 1 2 d S
C9 C 0.64164(12) 0.5000 1.0081(5) 0.0303(8) Uani 1 2 d S
H9A H 0.6282 0.5000 1.0963 0.036 Uiso 1 2 calc SR
C10 C 0.56847(13) 0.5000 0.8154(5) 0.0376(10) Uani 1 2 d S
C11 C 0.54692(10) 0.4128(3) 0.7979(4) 0.0461(8) Uani 1 1 d .
C12 C 0.56165(13) 0.3171(3) 0.8119(7) 0.0796(14) Uani 1 1 d .
C13 C 0.60707(14) 0.2779(4) 0.8509(10) 0.111(2) Uani 1 1 d .
H13A H 0.6062 0.2074 0.8533 0.167 Uiso 1 1 calc R
H13B H 0.6232 0.3020 0.9581 0.167 Uiso 1 1 calc R
H13C H 0.6211 0.2989 0.7665 0.167 Uiso 1 1 calc R
C14 C 0.52534(15) 0.2591(4) 0.7808(10) 0.120(3) Uani 1 1 d .
H14A H 0.5251 0.1907 0.7802 0.144 Uiso 1 1 calc R
C15 C 0.48906(14) 0.3193(3) 0.7503(8) 0.0904(17) Uani 1 1 d .
C16 C 0.44308(15) 0.2889(4) 0.7111(11) 0.128(3) Uani 1 1 d .
H16A H 0.4246 0.3461 0.6950 0.192 Uiso 1 1 calc R
H16B H 0.4380 0.2506 0.8020 0.192 Uiso 1 1 calc R
H16C H 0.4364 0.2501 0.6107 0.192 Uiso 1 1 calc R
N1 N 0.75372(8) 0.39640(17) 1.2209(3) 0.0332(6) Uani 1 1 d .
N2 N 0.68759(7) 0.39633(16) 1.3186(3) 0.0300(5) Uani 1 1 d .
N3 N 0.68453(10) 0.5000 1.0418(4) 0.0266(7) Uani 1 2 d S
N4 N 0.50181(9) 0.4113(2) 0.7614(4) 0.0521(8) Uani 1 1 d .
O1 O 0.78994(7) 0.41048(17) 1.1723(3) 0.0478(6) Uani 1 1 d .
O2 O 0.65212(7) 0.41101(16) 1.3720(3) 0.0410(5) Uani 1 1 d .
F1 F 0.44714(10) 0.5000 0.5736(4) 0.0711(9) Uani 1 2 d S
F2 F 0.44602(10) 0.5000 0.8379(4) 0.0671(9) Uani 1 2 d S
B1 B 0.47213(16) 0.5000 0.7321(6) 0.0435(12) Uani 1 2 d S
H2 H 0.6515(16) 0.5000 1.375(6) 0.043(13) Uiso 1 2 d S
H1 H 0.790(2) 0.5000 1.161(8) 0.09(2) Uiso 1 2 d S

loop_
_atom_site_aniso_label
_atom_site_aniso_U_11
_atom_site_aniso_U_22
_atom_site_aniso_U_33
_atom_site_aniso_U_23
_atom_site_aniso_U_13
_atom_site_aniso_U_12
Co1 0.0244(3) 0.0253(3) 0.0231(3) 0.000 0.0035(2) 0.000
Cl1 0.0348(6) 0.0370(5) 0.0272(5) 0.000 -0.0006(4) 0.000
C1 0.0438(18) 0.0329(16) 0.0330(15) -0.0002(12) 0.0012(13) 0.0087(13)
C2 0.073(3) 0.040(2) 0.059(2) -0.0006(16) 0.0130(19) 0.0194(18)
C3 0.0415(17) 0.0290(15) 0.0327(15) 0.0022(12) 0.0000(13) -0.0013(12)
C4 0.063(2) 0.0343(18) 0.076(3) 0.0099(17) 0.008(2) -0.0056(16)
C5 0.0244(19) 0.037(2) 0.028(2) 0.000 0.0057(16) 0.000
C6 0.036(2) 0.063(3) 0.025(2) 0.000 0.0120(18) 0.000
C7 0.034(2) 0.076(3) 0.022(2) 0.000 0.0026(18) 0.000
C8 0.024(2) 0.047(2) 0.028(2) 0.000 0.0016(16) 0.000
C9 0.028(2) 0.038(2) 0.0248(19) 0.000 0.0073(16) 0.000
C10 0.028(2) 0.062(3) 0.0210(19) 0.000 0.0033(17) 0.000
C11 0.0268(16) 0.062(2) 0.0461(18) -0.0049(16) 0.0040(14) 0.0000(15)
C12 0.037(2) 0.063(3) 0.130(4) -0.005(3) 0.007(2) 0.0005(19)
C13 0.044(2) 0.069(3) 0.205(7) -0.001(4) 0.003(3) 0.012(2)
C14 0.051(3) 0.055(3) 0.238(8) -0.007(4) 0.010(4) -0.007(2)
C15 0.043(2) 0.063(3) 0.158(5) -0.004(3) 0.011(3) -0.012(2)
C16 0.042(3) 0.087(4) 0.241(8) -0.003(4) 0.008(4) -0.019(3)
N1 0.0280(12) 0.0394(14) 0.0306(13) -0.0009(10) 0.0044(10) 0.0051(10)
N2 0.0296(12) 0.0334(13) 0.0252(12) 0.0018(9) 0.0038(10) -0.0011(10)
N3 0.0282(17) 0.0270(16) 0.0239(16) 0.000 0.0056(13) 0.000
N4 0.0296(14) 0.064(2) 0.0592(18) -0.0042(15) 0.0057(13) -0.0020(13)
O1 0.0357(12) 0.0581(15) 0.0530(14) -0.0013(11) 0.0174(11) 0.0079(11)
O2 0.0351(11) 0.0492(13) 0.0420(12) 0.0065(10) 0.0155(9) -0.0036(10)
F1 0.0487(18) 0.107(3) 0.0443(17) 0.000 -0.0125(14) 0.000
F2 0.0491(18) 0.093(2) 0.068(2) 0.000 0.0311(16) 0.000
B1 0.030(3) 0.066(4) 0.032(3) 0.000 0.003(2) 0.000

loop_
_atom_type_symbol
_atom_type_description
_atom_type_scat_dispersion_real
_atom_type_scat_dispersion_imag
_atom_type_scat_source
C C 0.0033 0.0016 'International Tables Vol C Tables 4.2.6.8 and 6.1.1.4'
H H 0.0000 0.0000 'International Tables Vol C Tables 4.2.6.8 and 6.1.1.4'
B B 0.0013 0.0007 'International Tables Vol C Tables 4.2.6.8 and 6.1.1.4'
N N 0.0061 0.0033 'International Tables Vol C Tables 4.2.6.8 and 6.1.1.4'
O O 0.0106 0.0060 'International Tables Vol C Tables 4.2.6.8 and 6.1.1.4'
F F 0.0171 0.0103 'International Tables Vol C Tables 4.2.6.8 and 6.1.1.4'
Cl Cl 0.1484 0.1585 'International Tables Vol C Tables 4.2.6.8 and 6.1.1.4'
Co Co 0.3494 0.9721 'International Tables Vol C Tables 4.2.6.8 and 6.1.1.4'

loop_
_geom_angle_atom_site_label_1
_geom_angle_atom_site_label_2
_geom_angle_atom_site_label_3
_geom_angle
_geom_angle_site_symmetry_1
_geom_angle_site_symmetry_3
N2 Co1 N2 98.83(14) 6_565 .
N2 Co1 N1 81.27(11) 6_565 6_565
N2 Co1 N1 178.85(10) . 6_565
N2 Co1 N1 178.85(10) 6_565 .
N2 Co1 N1 81.27(11) . .
N1 Co1 N1 98.61(15) 6_565 .
N2 Co1 N3 89.88(9) 6_565 .
N2 Co1 N3 89.88(9) . .
N1 Co1 N3 91.26(9) 6_565 .
N1 Co1 N3 91.26(9) . .
N2 Co1 Cl1 89.96(7) 6_565 .
N2 Co1 Cl1 89.96(7) . .
N1 Co1 Cl1 88.90(7) 6_565 .
N1 Co1 Cl1 88.90(7) . .
N3 Co1 Cl1 179.75(10) . .
N1 C1 C3 112.9(2) . .
N1 C1 C2 123.9(3) . .
C3 C1 C2 123.2(3) . .
N2 C3 C1 112.8(2) . .
N2 C3 C4 122.9(3) . .
C1 C3 C4 124.3(3) . .
N3 C5 C6 122.1(4) . .
C5 C6 C7 119.4(4) . .
C6 C7 C8 118.7(4) . .
C7 C8 C9 118.8(4) . .
C7 C8 C10 120.7(4) . .
C9 C8 C10 120.5(4) . .
N3 C9 C8 122.1(4) . .
C11 C10 C11 122.0(4) 6_565 .
C11 C10 C8 119.0(2) 6_565 .
C11 C10 C8 119.0(2) . .
C10 C11 C12 132.0(3) . .
C10 C11 N4 119.9(3) . .
C12 C11 N4 108.2(3) . .
C14 C12 C11 106.4(4) . .
C14 C12 C13 123.5(4) . .
C11 C12 C13 130.1(4) . .
C12 C14 C15 108.1(5) . .
N4 C15 C14 109.2(4) . .
N4 C15 C16 123.7(4) . .
C14 C15 C16 127.1(5) . .
C1 N1 O1 121.5(2) . .
C1 N1 Co1 116.2(2) . .
O1 N1 Co1 122.33(18) . .
C3 N2 O2 121.2(2) . .
C3 N2 Co1 116.9(2) . .
O2 N2 Co1 121.87(17) . .
C9 N3 C5 118.8(3) . .
C9 N3 Co1 121.7(3) . .
C5 N3 Co1 119.5(3) . .
C15 N4 C11 108.1(3) . .
C15 N4 B1 125.9(3) . .
C11 N4 B1 125.9(3) . .
F2 B1 F1 109.2(4) . .
F2 B1 N4 110.7(3) . 6_565
F1 B1 N4 110.0(3) . 6_565
F2 B1 N4 110.7(3) . .
F1 B1 N4 110.0(3) . .
N4 B1 N4 106.3(4) 6_565 .

loop_
_geom_bond_atom_site_label_1
_geom_bond_atom_site_label_2
_geom_bond_distance
_geom_bond_site_symmetry_2
Co1 N2 1.896(2) 6_565
Co1 N2 1.896(2) .
Co1 N1 1.898(2) 6_565
Co1 N1 1.898(2) .
Co1 N3 1.958(3) .
Co1 Cl1 2.2398(10) .
C1 N1 1.302(4) .
C1 C3 1.465(5) .
C1 C2 1.495(4) .
C3 N2 1.288(4) .
C3 C4 1.494(5) .
C5 N3 1.350(5) .
C5 C6 1.370(6) .
C6 C7 1.386(6) .
C7 C8 1.385(6) .
C8 C9 1.391(6) .
C8 C10 1.484(6) .
C9 N3 1.337(5) .
C10 C11 1.385(4) 6_565
C10 C11 1.385(4) .
C11 C12 1.405(5) .
C11 N4 1.406(4) .
C12 C14 1.388(6) .
C12 C13 1.516(6) .
C14 C15 1.405(7) .
C15 N4 1.338(5) .
C15 C16 1.493(6) .
N1 O1 1.345(3) .
N2 O2 1.346(3) .
N4 B1 1.540(4) .
F1 B1 1.373(6) .
F2 B1 1.373(6) .
B1 N4 1.540(4) 6_565
